data_2213034
loop_
_publ_author_name
'Walji, Dhiran V. B.'
'Storey, John M. D.'
'Harrison, William T. A.'

_publ_section_title
;
 <i>N</i>-(5-Bromopyrimidin-4-yl)cyclopropanecarboxamide
;
_journal_coeditor_code SU2009
_journal_issue 4
_journal_name_full 'Acta Crystallographica Section E'
_journal_page_first o1761
_journal_page_last o1762
_journal_paper_doi 10.1107/S1600536807010148
_journal_volume 63
_journal_year 2007
_chemical_formula_iupac 'C8 H8 Br N3 O'
_chemical_formula_moiety 'C8 H8 Br N3 O'
_chemical_formula_sum 'C8 H8 Br N3 O'
_chemical_formula_weight 242.08
_chemical_name_systematic
;
N-(5-Bromopyrimidin-4-yl)cyclopropanecarboxamide
;
_space_group_IT_number 14
_symmetry_cell_setting monoclinic
_symmetry_space_group_name_Hall '-P 2ybc'
_symmetry_space_group_name_H-M 'P 1 21/c 1'
_atom_sites_solution_hydrogens geom
_atom_sites_solution_primary direct
_atom_sites_solution_secondary difmap
_audit_creation_method SHELXL-97
_cell_angle_alpha 90.00
_cell_angle_beta 94.058(2)
_cell_angle_gamma 90.00
_cell_formula_units_Z 4
_cell_length_a 13.6230(4)
_cell_length_b 4.88940(10)
_cell_length_c 13.1277(4)
_cell_measurement_reflns_used 2220
_cell_measurement_temperature 120(2)
_cell_measurement_theta_max 27.48
_cell_measurement_theta_min 2.91
_cell_volume 872.22(4)
_computing_cell_refinement 'SCALEPACK (Otwinowski & Minor, 1997)'
_computing_data_collection 'COLLECT (Nonius, 1998)'
_computing_data_reduction
;
SCALEPACK and DENZO (Otwinowski & Minor, 1997), and SORTAV (Blessing,
1995)
;
_computing_molecular_graphics 'ORTEP-3 (Farrugia, 1997)'
_computing_publication_material SHELXL97
_computing_structure_refinement 'SHELXL97 (Sheldrick, 1997)'
_computing_structure_solution 'SHELXS97 (Sheldrick, 1997)'
_diffrn_ambient_temperature 120(2)
_diffrn_measured_fraction_theta_full 0.999
_diffrn_measured_fraction_theta_max 0.999
_diffrn_measurement_device_type 'Nonius KappaCCD'
_diffrn_measurement_method '\w and \f'
_diffrn_radiation_monochromator graphite
_diffrn_radiation_source 'fine-focus sealed tube'
_diffrn_radiation_type MoK\a
_diffrn_radiation_wavelength 0.71073
_diffrn_reflns_av_R_equivalents 0.0335
_diffrn_reflns_av_sigmaI/netI 0.0240
_diffrn_reflns_limit_h_max 17
_diffrn_reflns_limit_h_min -17
_diffrn_reflns_limit_k_max 6
_diffrn_reflns_limit_k_min -6
_diffrn_reflns_limit_l_max 17
_diffrn_reflns_limit_l_min -16
_diffrn_reflns_number 12448
_diffrn_reflns_theta_full 27.49
_diffrn_reflns_theta_max 27.49
_diffrn_reflns_theta_min 3.00
_diffrn_standards_decay_% 0
_diffrn_standards_number 0
_exptl_absorpt_coefficient_mu 4.672
_exptl_absorpt_correction_T_max 0.800
_exptl_absorpt_correction_T_min 0.257
_exptl_absorpt_correction_type multi-scan
_exptl_absorpt_process_details '(SADABS; Bruker, 2003)'
_exptl_crystal_colour colourless
_exptl_crystal_density_diffrn 1.844
_exptl_crystal_density_method 'not measured'
_exptl_crystal_description slab
_exptl_crystal_F_000 480
_exptl_crystal_size_max 0.40
_exptl_crystal_size_mid 0.20
_exptl_crystal_size_min 0.05
_refine_diff_density_max 0.608
_refine_diff_density_min -0.541
_refine_ls_extinction_coef 0.0065(8)
_refine_ls_extinction_expression Fc^*^=kFc[1+0.001xFc^2^\l^3^/sin(2\q)]^-1/4^
_refine_ls_extinction_method SHELXL97
_refine_ls_goodness_of_fit_ref 1.045
_refine_ls_hydrogen_treatment mixed
_refine_ls_matrix_type full
_refine_ls_number_parameters 122
_refine_ls_number_reflns 2006
_refine_ls_number_restraints 0
_refine_ls_restrained_S_all 1.045
_refine_ls_R_factor_all 0.0262
_refine_ls_R_factor_gt 0.0224
_refine_ls_shift/su_max 0.001
_refine_ls_shift/su_mean 0.000
_refine_ls_structure_factor_coef Fsqd
_refine_ls_weighting_details 'calc w=1/[\s^2^(Fo^2^)+(0.0267P)^2^+0.7031P] where P=(Fo^2^+2Fc^2^)/3'
_refine_ls_weighting_scheme calc
_refine_ls_wR_factor_gt 0.0529
_refine_ls_wR_factor_ref 0.0549
_reflns_number_gt 1844
_reflns_number_total 2006
_reflns_threshold_expression I>2\s(I)
_cod_data_source_file su2009.cif
_cod_data_source_block I
_cod_original_sg_symbol_H-M 'P 21/c'
_cod_database_code 2213034
_cod_database_fobs_code 2213034

loop_
_symmetry_equiv_pos_as_xyz
'x, y, z'
'-x, y+1/2, -z+1/2'
'-x, -y, -z'
'x, -y-1/2, z-1/2'

loop_
_atom_site_type_symbol
_atom_site_label
_atom_site_fract_x
_atom_site_fract_y
_atom_site_fract_z
_atom_site_U_iso_or_equiv
_atom_site_adp_type
_atom_site_calc_flag
_atom_site_refinement_flags
_atom_site_occupancy
C C1 0.14812(13) 0.4004(4) 1.07788(13) 0.0148(3) Uani d . 1
C C2 0.08898(13) 0.3802(4) 1.15910(14) 0.0176(4) Uani d . 1
H H2 0.0370 0.2504 1.1558 0.021 Uiso calc R 1
C C3 0.17684(15) 0.7162(4) 1.24081(15) 0.0199(4) Uani d . 1
H H3 0.1853 0.8359 1.2977 0.024 Uiso calc R 1
C C4 0.22673(13) 0.5838(3) 1.08732(13) 0.0132(3) Uani d . 1
C C5 0.34579(12) 0.4152(4) 0.97190(13) 0.0134(3) Uani d . 1
C C6 0.40350(13) 0.4941(4) 0.88544(14) 0.0163(4) Uani d . 1
H H6 0.4115 0.6937 0.8717 0.020 Uiso calc R 1
C C7 0.39074(14) 0.3030(4) 0.79395(14) 0.0192(4) Uani d . 1
H H7A 0.3469 0.1429 0.7992 0.023 Uiso calc R 1
H H7B 0.3903 0.3852 0.7250 0.023 Uiso calc R 1
C C8 0.48518(14) 0.3047(4) 0.85836(15) 0.0183(4) Uani d . 1
H H8A 0.5433 0.3872 0.8291 0.022 Uiso calc R 1
H H8B 0.4999 0.1451 0.9033 0.022 Uiso calc R 1
N N1 0.10297(12) 0.5379(3) 1.24190(12) 0.0201(3) Uani d . 1
N N2 0.23990(12) 0.7452(3) 1.16899(13) 0.0176(3) Uani d . 1
N N3 0.29201(11) 0.6223(3) 1.01093(11) 0.0139(3) Uani d . 1
H H1 0.3106(18) 0.782(5) 1.0045(18) 0.017 Uiso d . 1
O O1 0.34342(10) 0.1809(2) 1.00465(11) 0.0175(3) Uani d . 1
Br Br1 0.115196(13) 0.20713(4) 0.956194(13) 0.01776(9) Uani d . 1

loop_
_atom_site_aniso_label
_atom_site_aniso_U_11
_atom_site_aniso_U_22
_atom_site_aniso_U_33
_atom_site_aniso_U_12
_atom_site_aniso_U_13
_atom_site_aniso_U_23
C1 0.0158(8) 0.0134(8) 0.0151(9) 0.0009(7) 0.0003(7) 0.0017(7)
C2 0.0162(9) 0.0185(9) 0.0184(9) 0.0010(7) 0.0026(7) 0.0025(7)
C3 0.0251(10) 0.0200(10) 0.0147(9) 0.0043(7) 0.0015(8) -0.0029(7)
C4 0.0170(8) 0.0099(8) 0.0128(8) 0.0030(6) 0.0021(6) 0.0019(6)
C5 0.0140(8) 0.0103(8) 0.0158(9) -0.0018(6) 0.0002(6) -0.0006(7)
C6 0.0200(9) 0.0108(8) 0.0189(9) -0.0010(7) 0.0058(7) 0.0015(7)
C7 0.0219(10) 0.0192(9) 0.0168(10) 0.0024(7) 0.0025(8) -0.0010(7)
C8 0.0169(9) 0.0194(9) 0.0190(10) 0.0012(7) 0.0057(7) 0.0007(7)
N1 0.0205(8) 0.0233(8) 0.0169(8) 0.0046(6) 0.0041(6) 0.0029(7)
N2 0.0219(8) 0.0150(7) 0.0159(8) 0.0005(6) 0.0007(6) -0.0006(6)
N3 0.0172(7) 0.0076(7) 0.0173(8) -0.0014(6) 0.0039(6) 0.0006(6)
O1 0.0203(7) 0.0098(6) 0.0228(7) -0.0007(5) 0.0052(5) 0.0025(5)
Br1 0.01760(12) 0.01895(13) 0.01673(12) -0.00445(6) 0.00127(7) -0.00331(7)

loop_
_atom_type_symbol
_atom_type_description
_atom_type_scat_dispersion_real
_atom_type_scat_dispersion_imag
_atom_type_scat_source
C C 0.0033 0.0016 'International Tables Vol C Tables 4.2.6.8 and 6.1.1.4'
H H 0.0000 0.0000 'International Tables Vol C Tables 4.2.6.8 and 6.1.1.4'
N N 0.0061 0.0033 'International Tables Vol C Tables 4.2.6.8 and 6.1.1.4'
O O 0.0106 0.0060 'International Tables Vol C Tables 4.2.6.8 and 6.1.1.4'
Br Br -0.2901 2.4595 'International Tables Vol C Tables 4.2.6.8 and 6.1.1.4'

loop_
_geom_angle_atom_site_label_1
_geom_angle_atom_site_label_2
_geom_angle_atom_site_label_3
_geom_angle
C2 C1 C4 117.53(17)
C2 C1 Br1 120.05(14)
C4 C1 Br1 122.22(13)
N1 C2 C1 121.88(17)
N1 C2 H2 119.1
C1 C2 H2 119.1
N2 C3 N1 127.22(18)
N2 C3 H3 116.4
N1 C3 H3 116.4
N2 C4 C1 120.69(16)
N2 C4 N3 116.13(16)
C1 C4 N3 123.06(16)
O1 C5 N3 122.13(16)
O1 C5 C6 122.85(16)
N3 C5 C6 114.98(15)
C5 C6 C8 117.53(16)
C5 C6 C7 114.14(15)
C8 C6 C7 58.83(12)
C5 C6 H6 117.7
C8 C6 H6 117.7
C7 C6 H6 117.7
C8 C7 C6 60.17(12)
C8 C7 H7A 117.8
C6 C7 H7A 117.8
C8 C7 H7B 117.8
C6 C7 H7B 117.8
H7A C7 H7B 114.9
C7 C8 C6 61.00(12)
C7 C8 H8A 117.7
C6 C8 H8A 117.7
C7 C8 H8B 117.7
C6 C8 H8B 117.7
H8A C8 H8B 114.8
C3 N1 C2 115.69(16)
C3 N2 C4 116.82(17)
C5 N3 C4 123.51(15)
C5 N3 H1 118.9(17)
C4 N3 H1 114.6(17)

loop_
_geom_bond_atom_site_label_1
_geom_bond_atom_site_label_2
_geom_bond_distance
C1 C2 1.385(3)
C1 C4 1.395(2)
C1 Br1 1.8828(18)
C2 N1 1.335(3)
C2 H2 0.9500
C3 N2 1.327(3)
C3 N1 1.332(3)
C3 H3 0.9500
C4 N2 1.333(2)
C4 N3 1.399(2)
C5 O1 1.225(2)
C5 N3 1.370(2)
C5 C6 1.477(2)
C6 C8 1.509(3)
C6 C7 1.522(3)
C6 H6 1.0000
C7 C8 1.489(3)
C7 H7A 0.9900
C7 H7B 0.9900
C8 H8A 0.9900
C8 H8B 0.9900
N3 H1 0.82(2)

loop_
_geom_hbond_atom_site_label_D
_geom_hbond_atom_site_label_H
_geom_hbond_atom_site_label_A
_geom_hbond_site_symmetry_A
_geom_hbond_distance_DH
_geom_hbond_distance_HA
_geom_hbond_distance_DA
_geom_hbond_angle_DHA
N3 H1 O1 1_565 0.82(2) 2.00(2) 2.822(2) 172(2)
C2 H2 N1 2_547 0.95 2.62 3.436(3) 144

loop_
_geom_torsion_atom_site_label_1
_geom_torsion_atom_site_label_2
_geom_torsion_atom_site_label_3
_geom_torsion_atom_site_label_4
_geom_torsion
C4 C1 C2 N1 3.0(3)
Br1 C1 C2 N1 -171.94(14)
C2 C1 C4 N2 -4.2(3)
Br1 C1 C4 N2 170.62(13)
C2 C1 C4 N3 179.75(16)
Br1 C1 C4 N3 -5.4(2)
O1 C5 C6 C8 -19.1(3)
N3 C5 C6 C8 163.04(16)
O1 C5 C6 C7 46.9(2)
N3 C5 C6 C7 -130.91(16)
C5 C6 C7 C8 -108.72(18)
C5 C6 C8 C7 102.93(18)
N2 C3 N1 C2 -3.2(3)
C1 C2 N1 C3 0.4(3)
N1 C3 N2 C4 2.0(3)
C1 C4 N2 C3 1.9(3)
N3 C4 N2 C3 178.18(16)
O1 C5 N3 C4 -3.1(3)
C6 C5 N3 C4 174.74(15)
N2 C4 N3 C5 126.95(18)
C1 C4 N3 C5 -56.9(2)

loop_
_cod_related_entry_id
_cod_related_entry_database
_cod_related_entry_code
1 ChemSpider 21124931
